data_1549583
loop_
_publ_author_name
'Riel, Asia Marie S.'
'Decato, Daniel A.'
'Sun, Jiyu'
'Massena, Casey J.'
'Jessop, Morly J.'
'Berryman, Orion B.'

_publ_section_title
;
 The intramolecular hydrogen bonded-halogen bond: a new strategy for
 preorganization and enhanced binding.
;
_journal_issue 26
_journal_name_full 'Chemical science'
_journal_page_first 5828
_journal_page_last 5836
_journal_paper_doi 10.1039/c8sc01973h
_journal_volume 9
_journal_year 2018
_chemical_formula_moiety 'C22 H16 I2 N2, 2(Cl)'
_chemical_formula_sum 'C22 H16 Cl2 I2 N2'
_chemical_formula_weight 633.07
_space_group_crystal_system monoclinic
_space_group_IT_number 14
_space_group_name_Hall '-P 2ybc'
_space_group_name_H-M_alt 'P 1 21/c 1'
_symmetry_space_group_name_Hall '-P 2ybc'
_symmetry_space_group_name_H-M 'P 1 21/c 1'
_atom_sites_solution_hydrogens geom
_atom_sites_solution_primary dual
_audit_creation_date 2017-05-01
_audit_creation_method
;
Olex2 1.2
(compiled 2017.03.28 svn.r3405 for OlexSys, GUI svn.r5335)
;
_audit_update_record
;
2018-02-22 deposited with the CCDC.
2018-06-13 downloaded from the CCDC.
;
_cell_angle_alpha 90
_cell_angle_beta 100.8200(10)
_cell_angle_gamma 90
_cell_formula_units_Z 4
_cell_length_a 9.1408(3)
_cell_length_b 18.1854(6)
_cell_length_c 13.7305(5)
_cell_measurement_reflns_used 9427
_cell_measurement_temperature 100
_cell_measurement_theta_max 27.532
_cell_measurement_theta_min 3.021
_cell_volume 2241.83(13)
_computing_cell_refinement 'SAINT v8.34A (Bruker, 2013)'
_computing_data_collection 'APEX2 (Bruker-AXS, 2007)'
_computing_data_reduction 'SAINT v8.34A (Bruker, 2013)'
_computing_molecular_graphics 'Olex2 (Dolomanov et al., 2009)'
_computing_publication_material 'Olex2 (Dolomanov et al., 2009)'
_computing_structure_refinement 'ShelXL (Sheldrick, 2015)'
_computing_structure_solution 'ShelXT (Sheldrick, 2015)'
_diffrn_ambient_temperature 100
_diffrn_detector 'Bruker Photon-100 area detector'
_diffrn_detector_area_resol_mean 10.5
_diffrn_detector_type 'CMOS area detector'
_diffrn_measured_fraction_theta_full 0.999
_diffrn_measured_fraction_theta_max 0.986
_diffrn_measurement_device 'Fixed Chi Three-Circle Diffractometer'
_diffrn_measurement_device_type 'Bruker D8 VENTURE Duo'
_diffrn_measurement_method '\w and \f scans'
_diffrn_radiation_monochromator 'TRIUMPH graphite'
_diffrn_radiation_probe x-ray
_diffrn_radiation_type MoK\a
_diffrn_radiation_wavelength 0.71073
_diffrn_radiation_xray_symbol K-L~3~
_diffrn_reflns_av_R_equivalents 0.0383
_diffrn_reflns_av_unetI/netI 0.0242
_diffrn_reflns_Laue_measured_fraction_full 0.999
_diffrn_reflns_Laue_measured_fraction_max 0.986
_diffrn_reflns_limit_h_max 11
_diffrn_reflns_limit_h_min -11
_diffrn_reflns_limit_k_max 23
_diffrn_reflns_limit_k_min -21
_diffrn_reflns_limit_l_max 17
_diffrn_reflns_limit_l_min -17
_diffrn_reflns_number 37851
_diffrn_reflns_point_group_measured_fraction_full 0.999
_diffrn_reflns_point_group_measured_fraction_max 0.986
_diffrn_reflns_theta_full 25.242
_diffrn_reflns_theta_max 27.604
_diffrn_reflns_theta_min 3.021
_diffrn_source 'sealed tube'
_diffrn_source_type fine-focus
_diffrn_standards_number 0
_exptl_absorpt_coefficient_mu 3.054
_exptl_absorpt_correction_T_max 0.7456
_exptl_absorpt_correction_T_min 0.6151
_exptl_absorpt_correction_type multi-scan
_exptl_absorpt_process_details
'SADABS-2014/4 (Bruker,2014/4) was used for absorption correction. wR2(int) was 0.0594 before and 0.0327 after correction. The Ratio of minimum to maximum transmission is 0.8250. The \l/2 correction factor is 0.00150.'
_exptl_crystal_colour 'clear colourless'
_exptl_crystal_colour_lustre clear
_exptl_crystal_colour_primary colourless
_exptl_crystal_density_diffrn 1.876
_exptl_crystal_description plate
_exptl_crystal_F_000 1208
_exptl_crystal_size_max 0.3
_exptl_crystal_size_mid 0.11
_exptl_crystal_size_min 0.03
_refine_diff_density_max 2.281
_refine_diff_density_min -0.628
_refine_diff_density_rms 0.125
_refine_ls_extinction_method none
_refine_ls_goodness_of_fit_ref 1.064
_refine_ls_hydrogen_treatment constr
_refine_ls_matrix_type full
_refine_ls_number_parameters 255
_refine_ls_number_reflns 5125
_refine_ls_number_restraints 3
_refine_ls_restrained_S_all 1.063
_refine_ls_R_factor_all 0.0398
_refine_ls_R_factor_gt 0.0272
_refine_ls_shift/su_max 0.001
_refine_ls_shift/su_mean 0.000
_refine_ls_structure_factor_coef Fsqd
_refine_ls_weighting_details 'w=1/[\s^2^(Fo^2^)+(0.0261P)^2^+5.1722P] where P=(Fo^2^+2Fc^2^)/3'
_refine_ls_weighting_scheme calc
_refine_ls_wR_factor_gt 0.0591
_refine_ls_wR_factor_ref 0.0634
_reflns_Friedel_coverage 0.000
_reflns_number_gt 4270
_reflns_number_total 5125
_reflns_threshold_expression 'I > 2\s(I)'
_cod_data_source_file c8sc01973h2.cif
_cod_data_source_block iotfcl
_cod_depositor_comments
;
The following automatic conversions were performed:

'_diffrn_radiation_probe' value 'X-ray' changed to 'x-ray' according
to
/home/data/users/saulius/crontab/automatic-downloads/rss-feeds/RSC/lib/dictionaries/cif_core.dic
dictionary named 'cif_core.dic' version 2.4.2 from 2011-04-26.

Automatic conversion script
Id: cif_fix_values 4973 2017-02-22 13:04:09Z antanas 

 Adding full bibliography for 1549577--1549583.cif.
;
_cod_database_code 1549583
_shelx_shelxl_version_number 2014/7
_shelx_space_group_comment
;
The symmetry employed for this shelxl refinement is uniquely defined
by the following loop, which should always be used as a source of
symmetry information in preference to the above space-group names.
They are only intended as comments.
;
_olex2_refinement_description
;
1. Fixed Uiso
 At 1.2 times of:
  All C(H) groups
 At 1.5 times of:
  All C(H,H,H) groups
2. Restrained planarity
 C4, C3, C2, C1, N1, C5
 with sigma of 0.1
3.a Aromatic/amide H refined with riding coordinates:
 C1(H1), C4(H4), C5(H5), C9(H9), C10(H10), C11(H11), C12(H12), C17(H17),
 C18(H18), C20(H20)
3.b Idealised Me refined as rotating group:
 C21(H21A,H21B,H21C), C22(H22A,H22B,H22C)
;
_olex2_submission_special_instructions 'No special instructions were received'

loop_
_space_group_symop_operation_xyz
'x, y, z'
'-x, y+1/2, -z+1/2'
'-x, -y, -z'
'x, -y-1/2, z-1/2'

loop_
_atom_site_label
_atom_site_type_symbol
_atom_site_fract_x
_atom_site_fract_y
_atom_site_fract_z
_atom_site_U_iso_or_equiv
_atom_site_adp_type
_atom_site_occupancy
_atom_site_site_symmetry_order
_atom_site_calc_flag
_atom_site_refinement_flags_posn
I1 I 0.82892(2) 0.35073(2) 0.58016(2) 0.02011(7) Uani 1 1 d .
I2 I 0.44471(2) 0.42352(2) 0.82761(2) 0.02023(7) Uani 1 1 d .
N1 N 1.0460(3) 0.30606(15) 0.3354(2) 0.0201(6) Uani 1 1 d .
N2 N 0.2118(3) 0.55700(15) 1.0088(2) 0.0198(6) Uani 1 1 d .
C1 C 0.9874(4) 0.30290(18) 0.4183(2) 0.0208(7) Uani 1 1 d .
H1 H 0.9946 0.2585 0.4553 0.025 Uiso 1 1 calc R
C2 C 0.9175(4) 0.36239(18) 0.4502(2) 0.0189(7) Uani 1 1 d .
C3 C 0.9052(4) 0.42776(18) 0.3949(2) 0.0192(7) Uani 1 1 d .
C4 C 0.9705(4) 0.42982(19) 0.3100(2) 0.0230(7) Uani 1 1 d .
H4 H 0.9670 0.4738 0.2723 0.028 Uiso 1 1 calc R
C5 C 1.0393(4) 0.36865(19) 0.2816(2) 0.0231(7) Uani 1 1 d .
H5 H 1.0825 0.3702 0.2239 0.028 Uiso 1 1 calc R
C6 C 0.8281(4) 0.48999(18) 0.4230(2) 0.0210(7) Uani 1 1 d .
C7 C 0.7601(4) 0.53961(18) 0.4499(2) 0.0209(7) Uani 1 1 d .
C8 C 0.6797(4) 0.59618(18) 0.4903(2) 0.0198(7) Uani 1 1 d .
C9 C 0.6660(4) 0.66731(19) 0.4510(3) 0.0225(7) Uani 1 1 d .
H9 H 0.7082 0.6790 0.3947 0.027 Uiso 1 1 calc R
C10 C 0.5904(4) 0.72085(19) 0.4943(3) 0.0238(7) Uani 1 1 d .
H10 H 0.5803 0.7689 0.4668 0.029 Uiso 1 1 calc R
C11 C 0.5301(4) 0.70513(18) 0.5765(3) 0.0221(7) Uani 1 1 d .
H11 H 0.4790 0.7422 0.6057 0.027 Uiso 1 1 calc R
C12 C 0.6180(4) 0.57933(18) 0.5736(3) 0.0205(7) Uani 1 1 d .
H12 H 0.6262 0.5310 0.6003 0.025 Uiso 1 1 calc R
C13 C 0.5444(4) 0.63377(18) 0.6171(3) 0.0202(7) Uani 1 1 d .
C14 C 0.4820(4) 0.61636(17) 0.7026(3) 0.0204(7) Uani 1 1 d .
C15 C 0.4297(4) 0.60066(18) 0.7732(3) 0.0206(7) Uani 1 1 d .
C16 C 0.3581(4) 0.58459(17) 0.8542(2) 0.0187(7) Uani 1 1 d .
C17 C 0.2956(4) 0.64204(18) 0.9017(3) 0.0211(7) Uani 1 1 d .
H17 H 0.3026 0.6913 0.8802 0.025 Uiso 1 1 calc R
C18 C 0.2250(4) 0.62712(19) 0.9786(3) 0.0227(7) Uani 1 1 d .
H18 H 0.1847 0.6662 1.0112 0.027 Uiso 1 1 calc R
C19 C 0.3454(4) 0.51255(17) 0.8887(2) 0.0187(7) Uani 1 1 d .
C20 C 0.2714(4) 0.50014(17) 0.9660(2) 0.0188(7) Uani 1 1 d .
H20 H 0.2623 0.4515 0.9892 0.023 Uiso 1 1 calc R
C21 C 1.1132(4) 0.23857(19) 0.3012(3) 0.0274(8) Uani 1 1 d .
H21A H 1.1711 0.2129 0.3584 0.041 Uiso 1 1 calc GR
H21B H 1.1788 0.2522 0.2553 0.041 Uiso 1 1 calc GR
H21C H 1.0340 0.2062 0.2673 0.041 Uiso 1 1 calc GR
C22 C 0.1350(4) 0.5433(2) 1.0929(3) 0.0251(8) Uani 1 1 d .
H22A H 0.1932 0.5647 1.1535 0.038 Uiso 1 1 calc GR
H22B H 0.1250 0.4902 1.1019 0.038 Uiso 1 1 calc GR
H22C H 0.0359 0.5659 1.0790 0.038 Uiso 1 1 calc GR
Cl1 Cl 0.69846(9) 0.30674(4) 0.76894(6) 0.02058(17) Uani 1 1 d .
Cl2 Cl 0.85632(10) 0.65556(4) 0.94108(6) 0.02168(17) Uani 1 1 d .

loop_
_atom_site_aniso_label
_atom_site_aniso_U_11
_atom_site_aniso_U_22
_atom_site_aniso_U_33
_atom_site_aniso_U_23
_atom_site_aniso_U_13
_atom_site_aniso_U_12
I1 0.02230(12) 0.01977(11) 0.01880(11) 0.00157(8) 0.00522(8) -0.00042(8)
I2 0.02438(12) 0.01567(11) 0.02046(11) -0.00125(8) 0.00373(9) 0.00149(8)
N1 0.0185(14) 0.0226(14) 0.0183(14) -0.0042(11) 0.0013(11) 0.0006(11)
N2 0.0157(14) 0.0206(14) 0.0227(15) -0.0005(11) 0.0028(11) -0.0010(11)
C1 0.0226(18) 0.0204(16) 0.0182(16) -0.0010(13) 0.0008(13) -0.0014(13)
C2 0.0170(16) 0.0232(17) 0.0158(16) -0.0025(13) 0.0013(13) -0.0024(13)
C3 0.0172(17) 0.0219(16) 0.0158(16) -0.0018(13) -0.0037(13) -0.0021(13)
C4 0.0241(19) 0.0274(18) 0.0173(17) 0.0015(13) 0.0032(14) 0.0011(14)
C5 0.0245(18) 0.0289(18) 0.0165(17) -0.0020(14) 0.0058(14) 0.0001(15)
C6 0.0224(18) 0.0223(17) 0.0177(16) 0.0012(13) 0.0024(14) -0.0027(14)
C7 0.0208(17) 0.0213(17) 0.0196(17) 0.0011(13) 0.0013(14) -0.0020(14)
C8 0.0177(17) 0.0184(16) 0.0222(17) -0.0022(13) 0.0013(13) -0.0016(13)
C9 0.0204(17) 0.0232(17) 0.0239(18) 0.0007(14) 0.0040(14) -0.0033(13)
C10 0.0229(18) 0.0181(16) 0.0301(19) 0.0029(14) 0.0039(15) -0.0018(13)
C11 0.0178(17) 0.0184(16) 0.0305(19) -0.0009(14) 0.0053(14) 0.0011(13)
C12 0.0198(17) 0.0174(16) 0.0230(17) 0.0010(13) 0.0008(14) 0.0006(13)
C13 0.0159(16) 0.0202(16) 0.0236(17) 0.0001(13) 0.0019(13) -0.0020(13)
C14 0.0159(16) 0.0155(16) 0.0289(19) 0.0000(13) 0.0016(14) 0.0007(12)
C15 0.0199(17) 0.0161(15) 0.0247(18) -0.0004(13) 0.0016(14) -0.0011(13)
C16 0.0135(16) 0.0187(16) 0.0227(17) 0.0002(13) 0.0005(13) -0.0013(12)
C17 0.0171(17) 0.0168(16) 0.0284(18) 0.0003(13) 0.0021(14) -0.0002(13)
C18 0.0187(17) 0.0195(16) 0.0292(19) -0.0026(14) 0.0028(14) 0.0016(13)
C19 0.0153(16) 0.0180(16) 0.0212(17) -0.0032(13) -0.0008(13) 0.0000(12)
C20 0.0181(16) 0.0151(15) 0.0225(17) -0.0007(13) 0.0016(13) 0.0004(13)
C21 0.031(2) 0.0249(18) 0.0263(19) -0.0078(15) 0.0039(16) 0.0062(15)
C22 0.0251(19) 0.0253(18) 0.0269(19) -0.0023(14) 0.0101(15) -0.0038(14)
Cl1 0.0284(4) 0.0164(4) 0.0193(4) -0.0016(3) 0.0105(3) -0.0026(3)
Cl2 0.0266(4) 0.0185(4) 0.0221(4) -0.0015(3) 0.0101(3) -0.0005(3)

loop_
_atom_type_symbol
_atom_type_description
_atom_type_scat_dispersion_real
_atom_type_scat_dispersion_imag
_atom_type_scat_source
C C 0.0033 0.0016 'International Tables Vol C Tables 4.2.6.8 and 6.1.1.4'
H H 0.0000 0.0000 'International Tables Vol C Tables 4.2.6.8 and 6.1.1.4'
Cl Cl 0.1484 0.1585 'International Tables Vol C Tables 4.2.6.8 and 6.1.1.4'
I I -0.4742 1.8119 'International Tables Vol C Tables 4.2.6.8 and 6.1.1.4'
N N 0.0061 0.0033 'International Tables Vol C Tables 4.2.6.8 and 6.1.1.4'

loop_
_geom_angle_atom_site_label_1
_geom_angle_atom_site_label_2
_geom_angle_atom_site_label_3
_geom_angle
C1 N1 C5 120.8(3)
C1 N1 C21 119.0(3)
C5 N1 C21 120.1(3)
C18 N2 C20 121.4(3)
C18 N2 C22 118.7(3)
C20 N2 C22 119.9(3)
N1 C1 H1 119.3
N1 C1 C2 121.3(3)
C2 C1 H1 119.3
C1 C2 I1 118.0(2)
C1 C2 C3 119.4(3)
C3 C2 I1 122.6(2)
C2 C3 C4 117.9(3)
C2 C3 C6 121.3(3)
C4 C3 C6 120.8(3)
C3 C4 H4 119.9
C5 C4 C3 120.2(3)
C5 C4 H4 119.9
N1 C5 C4 120.3(3)
N1 C5 H5 119.8
C4 C5 H5 119.8
C7 C6 C3 176.4(4)
C6 C7 C8 175.0(4)
C9 C8 C7 121.9(3)
C9 C8 C12 119.8(3)
C12 C8 C7 118.2(3)
C8 C9 H9 120.1
C10 C9 C8 119.9(3)
C10 C9 H9 120.1
C9 C10 H10 119.6
C11 C10 C9 120.9(3)
C11 C10 H10 119.6
C10 C11 H11 120.2
C10 C11 C13 119.6(3)
C13 C11 H11 120.2
C8 C12 H12 120.1
C13 C12 C8 119.7(3)
C13 C12 H12 120.1
C11 C13 C14 120.4(3)
C12 C13 C11 120.1(3)
C12 C13 C14 119.5(3)
C15 C14 C13 178.9(4)
C14 C15 C16 176.0(4)
C17 C16 C15 119.7(3)
C19 C16 C15 122.3(3)
C19 C16 C17 118.0(3)
C16 C17 H17 119.9
C18 C17 C16 120.2(3)
C18 C17 H17 119.9
N2 C18 C17 120.5(3)
N2 C18 H18 119.8
C17 C18 H18 119.8
C16 C19 I2 120.9(2)
C20 C19 I2 119.4(2)
C20 C19 C16 119.7(3)
N2 C20 C19 120.3(3)
N2 C20 H20 119.8
C19 C20 H20 119.8
N1 C21 H21A 109.5
N1 C21 H21B 109.5
N1 C21 H21C 109.5
H21A C21 H21B 109.5
H21A C21 H21C 109.5
H21B C21 H21C 109.5
N2 C22 H22A 109.5
N2 C22 H22B 109.5
N2 C22 H22C 109.5
H22A C22 H22B 109.5
H22A C22 H22C 109.5
H22B C22 H22C 109.5

loop_
_geom_bond_atom_site_label_1
_geom_bond_atom_site_label_2
_geom_bond_distance
I1 C2 2.104(3)
I2 C19 2.106(3)
N1 C1 1.348(4)
N1 C5 1.352(4)
N1 C21 1.487(4)
N2 C18 1.353(4)
N2 C20 1.354(4)
N2 C22 1.481(4)
C1 H1 0.9500
C1 C2 1.369(5)
C2 C3 1.404(5)
C3 C4 1.406(5)
C3 C6 1.424(5)
C4 H4 0.9500
C4 C5 1.370(5)
C5 H5 0.9500
C6 C7 1.193(5)
C7 C8 1.435(5)
C8 C9 1.398(5)
C8 C12 1.401(5)
C9 H9 0.9500
C9 C10 1.391(5)
C10 H10 0.9500
C10 C11 1.376(5)
C11 H11 0.9500
C11 C13 1.409(5)
C12 H12 0.9500
C12 C13 1.393(5)
C13 C14 1.433(5)
C14 C15 1.194(5)
C15 C16 1.422(5)
C16 C17 1.409(5)
C16 C19 1.405(4)
C17 H17 0.9500
C17 C18 1.364(5)
C18 H18 0.9500
C19 C20 1.380(5)
C20 H20 0.9500
C21 H21A 0.9800
C21 H21B 0.9800
C21 H21C 0.9800
C22 H22A 0.9800
C22 H22B 0.9800
C22 H22C 0.9800
